data_2228490
loop_
_publ_author_name
'Win, Yip-Foo'
'Choong, Chen-Shang'
'Ha, Sie-Tiong'
'Goh, Jia Hao'
'Fun, Hoong-Kun'

_publ_section_title
;
 Octabutylbis(\m~2~-2-chloro-5-nitrobenzoato)bis(2-chloro-5-nitrobenzoato)di-\m~3~-oxido-tetratin(IV)
;
_journal_coeditor_code NG5076
_journal_issue 12
_journal_name_full 'Acta Crystallographica Section E'
_journal_page_first m1698
_journal_page_last m1699
_journal_paper_doi 10.1107/S1600536810049317
_journal_volume 66
_journal_year 2010
_chemical_formula_iupac '[Sn4 (C4 H9)8 (C7 H3 Cl N O4)4 O2]'
_chemical_formula_moiety 'C30 H42 Cl2 N2 O9 Sn2'
_chemical_formula_sum 'C30 H42 Cl2 N2 O9 Sn2'
_chemical_formula_weight 882.94
_chemical_name_systematic
;
Octabutylbis(\m~2~-2-chloro-5-nitrobenzoato)bis(2-chloro-5-nitrobenzoato)di-
\m~3~-oxido-tetratin(IV)
;
_space_group_IT_number 2
_symmetry_cell_setting triclinic
_symmetry_space_group_name_Hall '-P 1'
_symmetry_space_group_name_H-M 'P -1'
_atom_sites_solution_hydrogens geom
_atom_sites_solution_primary direct
_atom_sites_solution_secondary difmap
_audit_creation_method SHELXL-97
_cell_angle_alpha 61.523(2)
_cell_angle_beta 87.345(2)
_cell_angle_gamma 63.252(2)
_cell_formula_units_Z 2
_cell_length_a 13.2278(14)
_cell_length_b 13.2554(14)
_cell_length_c 13.3279(13)
_cell_measurement_reflns_used 8142
_cell_measurement_temperature 100.00(10)
_cell_measurement_theta_max 29.90
_cell_measurement_theta_min 2.96
_cell_volume 1791.7(3)
_computing_cell_refinement 'SAINT (Bruker, 2009)'
_computing_data_collection 'APEX2 (Bruker, 2009)'
_computing_data_reduction 'SAINT (Bruker, 2009)'
_computing_molecular_graphics 'SHELXTL (Sheldrick, 2008)'
_computing_publication_material
;
SHELXTL (Sheldrick, 2008) and PLATON (Spek, 2009)
;
_computing_structure_refinement 'SHELXTL (Sheldrick, 2008)'
_computing_structure_solution 'SHELXTL (Sheldrick, 2008)'
_diffrn_ambient_temperature 100.00(10)
_diffrn_measured_fraction_theta_full 0.981
_diffrn_measured_fraction_theta_max 0.981
_diffrn_measurement_device_type
;
Bruker APEXII DUO CCD area-detector
;
_diffrn_measurement_method '\f and \w'
_diffrn_radiation_monochromator graphite
_diffrn_radiation_source 'fine-focus sealed tube'
_diffrn_radiation_type MoK\a
_diffrn_radiation_wavelength 0.71073
_diffrn_reflns_av_R_equivalents 0.0411
_diffrn_reflns_av_sigmaI/netI 0.0472
_diffrn_reflns_limit_h_max 16
_diffrn_reflns_limit_h_min -15
_diffrn_reflns_limit_k_max 16
_diffrn_reflns_limit_k_min -16
_diffrn_reflns_limit_l_max 16
_diffrn_reflns_limit_l_min -17
_diffrn_reflns_number 21637
_diffrn_reflns_theta_full 27.00
_diffrn_reflns_theta_max 27.00
_diffrn_reflns_theta_min 1.92
_diffrn_standards_number 0
_exptl_absorpt_coefficient_mu 1.594
_exptl_absorpt_correction_T_max 0.8672
_exptl_absorpt_correction_T_min 0.6728
_exptl_absorpt_correction_type multi-scan
_exptl_absorpt_process_details '(<i>SADABS</i>; Bruker, 2009)'
_exptl_crystal_colour colourless
_exptl_crystal_density_diffrn 1.637
_exptl_crystal_density_method 'not measured'
_exptl_crystal_description plate
_exptl_crystal_F_000 884
_exptl_crystal_size_max 0.27
_exptl_crystal_size_mid 0.167
_exptl_crystal_size_min 0.092
_refine_diff_density_max 0.969
_refine_diff_density_min -0.879
_refine_ls_extinction_method none
_refine_ls_goodness_of_fit_ref 1.040
_refine_ls_hydrogen_treatment constr
_refine_ls_matrix_type full
_refine_ls_number_parameters 466
_refine_ls_number_reflns 7668
_refine_ls_number_restraints 221
_refine_ls_restrained_S_all 1.034
_refine_ls_R_factor_all 0.0427
_refine_ls_R_factor_gt 0.0306
_refine_ls_shift/su_max 0.001
_refine_ls_shift/su_mean 0.000
_refine_ls_structure_factor_coef Fsqd
_refine_ls_weighting_details 'calc w=1/[\s^2^(Fo^2^)+(0.0196P)^2^+2.5482P] where P=(Fo^2^+2Fc^2^)/3'
_refine_ls_weighting_scheme calc
_refine_ls_wR_factor_gt 0.0704
_refine_ls_wR_factor_ref 0.0779
_reflns_number_gt 6167
_reflns_number_total 7668
_reflns_threshold_expression I>2\s(I)
_cod_data_source_file ng5076.cif
_cod_data_source_block I
_cod_database_code 2228490
_cod_database_fobs_code 2228490

loop_
_symmetry_equiv_pos_as_xyz
'x, y, z'
'-x, -y, -z'

loop_
_atom_site_type_symbol
_atom_site_label
_atom_site_fract_x
_atom_site_fract_y
_atom_site_fract_z
_atom_site_U_iso_or_equiv
_atom_site_adp_type
_atom_site_calc_flag
_atom_site_refinement_flags
_atom_site_occupancy
_atom_site_disorder_assembly
_atom_site_disorder_group
Sn Sn1 0.56558(2) 0.15969(2) 0.249637(19) 0.02618(7) Uani d D 1 . .
Sn Sn2 0.380257(19) 0.13444(2) 0.475501(18) 0.02152(7) Uani d D 1 . .
Cl Cl1 1.02684(11) -0.10588(11) 0.27696(10) 0.0521(3) Uani d . 1 . .
Cl Cl2 0.08388(10) 0.50609(10) 0.10191(9) 0.0484(3) Uani d . 1 . .
O O1 0.7938(3) -0.4845(3) 0.3840(3) 0.0674(10) Uani d . 1 . .
O O2 0.9722(4) -0.6211(3) 0.4016(3) 0.0700(11) Uani d . 1 . .
O O3 0.6949(2) -0.0451(2) 0.3168(2) 0.0304(5) Uani d . 1 A .
O O4 0.7651(3) 0.0447(3) 0.1638(2) 0.0439(7) Uani d . 1 A .
O O5 0.1796(3) 0.9708(3) 0.0553(3) 0.0538(8) Uani d . 1 . .
O O6 0.3583(3) 0.8132(3) 0.1108(3) 0.0505(8) Uani d . 1 . .
O O7 0.2895(3) 0.3404(3) 0.3116(3) 0.0337(11) Uani d PU 0.862(12) A 1
O O8 0.4278(4) 0.3625(3) 0.2169(4) 0.0461(16) Uani d PU 0.862(12) A 1
O O7X 0.319(2) 0.355(2) 0.3350(18) 0.024(5) Uiso d PU 0.138(12) A 2
O O8X 0.3919(18) 0.3494(17) 0.1808(15) 0.021(5) Uiso d PU 0.138(12) A 2
O O9 0.5135(2) 0.0726(2) 0.39818(18) 0.0228(5) Uani d . 1 . .
N N1 0.8976(4) -0.5134(3) 0.3783(3) 0.0478(9) Uani d . 1 . .
N N2 0.2552(4) 0.8570(3) 0.0834(3) 0.0394(8) Uani d . 1 . .
C C1 0.8404(4) -0.2853(4) 0.3168(3) 0.0341(8) Uani d . 1 . .
H H1A 0.7637 -0.2674 0.3132 0.041 Uiso calc R 1 . .
C C2 0.9292(4) -0.4106(4) 0.3482(3) 0.0350(9) Uani d . 1 . .
C C3 1.0435(4) -0.4424(4) 0.3558(3) 0.0427(10) Uani d . 1 . .
H H3A 1.1006 -0.5268 0.3761 0.051 Uiso calc R 1 . .
C C4 1.0722(4) -0.3467(4) 0.3326(3) 0.0418(10) Uani d . 1 . .
H H4A 1.1494 -0.3665 0.3381 0.050 Uiso calc R 1 . .
C C5 0.9857(4) -0.2208(4) 0.3009(3) 0.0362(9) Uani d . 1 . .
C C6 0.8683(3) -0.1871(4) 0.2908(3) 0.0311(8) Uani d . 1 A .
C C7 0.7723(3) -0.0512(4) 0.2519(3) 0.0307(8) Uani d . 1 . .
C C8 0.4617(6) 0.2056(7) 0.1038(4) 0.0455(15) Uani d PDU 0.780(8) A 1
H H8A 0.3824 0.2661 0.0980 0.055 Uiso calc PR 0.780(8) A 1
H H8B 0.4860 0.2518 0.0345 0.055 Uiso calc PR 0.780(8) A 1
C C9 0.4623(7) 0.0949(6) 0.1016(6) 0.065(2) Uani d PDU 0.780(8) A 1
H H9A 0.4382 0.0477 0.1706 0.078 Uiso calc PR 0.780(8) A 1
H H9B 0.5409 0.0347 0.1052 0.078 Uiso calc PR 0.780(8) A 1
C C10 0.3820(7) 0.1382(8) -0.0081(6) 0.073(2) Uani d PDU 0.780(8) A 1
H H10A 0.4063 0.1854 -0.0768 0.088 Uiso calc PR 0.780(8) A 1
H H10B 0.3922 0.0602 -0.0065 0.088 Uiso calc PR 0.780(8) A 1
C C11 0.2557(8) 0.2235(9) -0.0202(6) 0.077(3) Uani d PDU 0.780(8) A 1
H H11A 0.2123 0.2458 -0.0902 0.116 Uiso calc PR 0.780(8) A 1
H H11B 0.2440 0.3024 -0.0242 0.116 Uiso calc PR 0.780(8) A 1
H H11C 0.2299 0.1769 0.0462 0.116 Uiso calc PR 0.780(8) A 1
C C8X 0.5005(15) 0.138(2) 0.1177(17) 0.034(4) Uiso d PDU 0.220(8) A 2
H H8XA 0.5270 0.1765 0.0471 0.041 Uiso calc PR 0.220(8) A 2
H H8XB 0.5337 0.0452 0.1454 0.041 Uiso calc PR 0.220(8) A 2
C C9X 0.3722(15) 0.200(2) 0.088(2) 0.065(5) Uiso d PDU 0.220(8) A 2
H H9XA 0.3400 0.2942 0.0551 0.078 Uiso calc PR 0.220(8) A 2
H H9XB 0.3458 0.1676 0.1605 0.078 Uiso calc PR 0.220(8) A 2
C C10X 0.323(2) 0.179(4) 0.005(3) 0.076(7) Uiso d PDU 0.220(8) A 2
H H10C 0.3571 0.2011 -0.0630 0.091 Uiso calc PR 0.220(8) A 2
H H10D 0.3474 0.0859 0.0426 0.091 Uiso calc PR 0.220(8) A 2
C C11X 0.194(2) 0.253(4) -0.037(3) 0.097(8) Uiso d PDU 0.220(8) A 2
H H11D 0.1732 0.2308 -0.0889 0.145 Uiso calc PR 0.220(8) A 2
H H11E 0.1674 0.3460 -0.0783 0.145 Uiso calc PR 0.220(8) A 2
H H11F 0.1576 0.2310 0.0284 0.145 Uiso calc PR 0.220(8) A 2
C C12 0.6759(16) 0.2280(18) 0.2698(10) 0.0438(16) Uani d PDU 0.827(10) A 1
H H12A 0.6508 0.2619 0.3220 0.053 Uiso calc PR 0.827(10) A 1
H H12B 0.7541 0.1548 0.3054 0.053 Uiso calc PR 0.827(10) A 1
C C13 0.6765(10) 0.3368(12) 0.1525(10) 0.0616(19) Uani d PDU 0.827(10) A 1
H H13A 0.7265 0.2957 0.1123 0.074 Uiso calc PR 0.827(10) A 1
H H13B 0.5987 0.3922 0.1044 0.074 Uiso calc PR 0.827(10) A 1
C C14 0.7162(7) 0.4228(7) 0.1618(8) 0.077(2) Uani d PDU 0.827(10) A 1
H H14A 0.7908 0.3671 0.2158 0.092 Uiso calc PR 0.827(10) A 1
H H14B 0.7270 0.4765 0.0859 0.092 Uiso calc PR 0.827(10) A 1
C C15 0.6339(7) 0.5109(7) 0.2022(6) 0.072(2) Uani d PDU 0.827(10) A 1
H H15A 0.6639 0.5636 0.2051 0.108 Uiso calc PR 0.827(10) A 1
H H15B 0.6252 0.4586 0.2787 0.108 Uiso calc PR 0.827(10) A 1
H H15C 0.5600 0.5672 0.1488 0.108 Uiso calc PR 0.827(10) A 1
C C12X 0.675(9) 0.231(11) 0.260(6) 0.062(7) Uiso d PDU 0.173(10) A 2
H H12C 0.6588 0.2567 0.3184 0.074 Uiso calc PR 0.173(10) A 2
H H12D 0.7551 0.1611 0.2850 0.074 Uiso calc PR 0.173(10) A 2
C C13X 0.661(5) 0.347(7) 0.144(5) 0.070(6) Uiso d PDU 0.173(10) A 2
H H13C 0.6618 0.3271 0.0832 0.084 Uiso calc PR 0.173(10) A 2
H H13D 0.5862 0.4224 0.1272 0.084 Uiso calc PR 0.173(10) A 2
C C14X 0.754(4) 0.384(4) 0.142(3) 0.076(6) Uiso d PDU 0.173(10) A 2
H H14C 0.8245 0.3213 0.1347 0.091 Uiso calc PR 0.173(10) A 2
H H14D 0.7300 0.4700 0.0747 0.091 Uiso calc PR 0.173(10) A 2
C C15X 0.779(4) 0.385(5) 0.250(3) 0.097(8) Uiso d PDU 0.173(10) A 2
H H15D 0.8444 0.3990 0.2486 0.145 Uiso calc PR 0.173(10) A 2
H H15E 0.7966 0.3018 0.3181 0.145 Uiso calc PR 0.173(10) A 2
H H15F 0.7127 0.4539 0.2532 0.145 Uiso calc PR 0.173(10) A 2
C C16 0.2873(3) 0.6362(3) 0.1496(3) 0.0286(8) Uani d . 1 . .
H H16A 0.3624 0.6027 0.1862 0.034 Uiso calc R 1 . .
C C17 0.2146(4) 0.7687(4) 0.0871(3) 0.0319(8) Uani d . 1 . .
C C18 0.1025(4) 0.8243(4) 0.0280(3) 0.0373(9) Uani d . 1 . .
H H18A 0.0548 0.9150 -0.0139 0.045 Uiso calc R 1 . .
C C19 0.0640(4) 0.7415(4) 0.0330(3) 0.0373(9) Uani d . 1 . .
H H19A -0.0101 0.7760 -0.0070 0.045 Uiso calc R 1 . .
C C20 0.1365(4) 0.6060(3) 0.0981(3) 0.0324(8) Uani d . 1 . .
C C21 0.2478(3) 0.5513(3) 0.1580(3) 0.0253(7) Uani d . 1 A .
C C22 0.3273(3) 0.4057(3) 0.2329(3) 0.0267(7) Uani d . 1 . .
C C23 0.2412(4) 0.1154(6) 0.4272(5) 0.0322(12) Uani d PDU 0.788(5) A 1
H H23A 0.2441 0.0361 0.4907 0.039 Uiso calc PR 0.788(5) A 1
H H23B 0.1685 0.1894 0.4170 0.039 Uiso calc PR 0.788(5) A 1
C C24 0.2430(5) 0.1096(5) 0.3162(4) 0.0374(12) Uani d PDU 0.788(5) A 1
H H24A 0.3197 0.0438 0.3221 0.045 Uiso calc PR 0.788(5) A 1
H H24B 0.2291 0.1938 0.2509 0.045 Uiso calc PR 0.788(5) A 1
C C25 0.1543(5) 0.0773(5) 0.2904(5) 0.0466(14) Uani d PDU 0.788(5) A 1
H H25A 0.1683 0.0628 0.2251 0.056 Uiso calc PR 0.788(5) A 1
H H25B 0.1639 -0.0035 0.3578 0.056 Uiso calc PR 0.788(5) A 1
C C26 0.0325(6) 0.1842(7) 0.2620(6) 0.0638(19) Uani d PDU 0.788(5) A 1
H H26A -0.0203 0.1595 0.2464 0.096 Uiso calc PR 0.788(5) A 1
H H26B 0.0220 0.2640 0.1943 0.096 Uiso calc PR 0.788(5) A 1
H H26C 0.0177 0.1976 0.3270 0.096 Uiso calc PR 0.788(5) A 1
C C23X 0.2346(19) 0.155(3) 0.3955(18) 0.045(6) Uiso d PDU 0.212(5) A 2
H H23C 0.1742 0.2455 0.3642 0.054 Uiso calc PR 0.212(5) A 2
H H23D 0.2542 0.1439 0.3291 0.054 Uiso calc PR 0.212(5) A 2
C C24X 0.1815(18) 0.070(2) 0.4615(16) 0.052(5) Uiso d PDU 0.212(5) A 2
H H24C 0.1469 0.0924 0.5187 0.063 Uiso calc PR 0.212(5) A 2
H H24D 0.2427 -0.0210 0.5039 0.063 Uiso calc PR 0.212(5) A 2
C C25X 0.0908(19) 0.081(2) 0.3867(17) 0.059(5) Uiso d PDU 0.212(5) A 2
H H25C 0.0362 0.1734 0.3345 0.071 Uiso calc PR 0.212(5) A 2
H H25D 0.1278 0.0438 0.3391 0.071 Uiso calc PR 0.212(5) A 2
C C26X 0.026(3) 0.013(4) 0.456(3) 0.097(10) Uiso d PDU 0.212(5) . 2
H H26D -0.0306 0.0238 0.4041 0.145 Uiso d PR 0.212(5) A 2
H H26E 0.0789 -0.0785 0.5069 0.145 Uiso d PR 0.212(5) A 2
H H26F -0.0126 0.0513 0.5021 0.145 Uiso d PR 0.212(5) A 2
C C27 0.4218(4) 0.2140(4) 0.5623(3) 0.0337(8) Uani d . 1 A .
H H27A 0.3519 0.2914 0.5507 0.040 Uiso calc R 1 . .
H H27B 0.4461 0.1502 0.6454 0.040 Uiso calc R 1 . .
C C28 0.5164(4) 0.2521(4) 0.5239(3) 0.0358(9) Uani d . 1 . .
H H28A 0.5822 0.1804 0.5216 0.043 Uiso calc R 1 A .
H H28B 0.4869 0.3284 0.4455 0.043 Uiso calc R 1 . .
C C29 0.5561(4) 0.2830(5) 0.6057(4) 0.0501(11) Uani d . 1 A .
H H29A 0.4890 0.3507 0.6114 0.060 Uiso calc R 1 . .
H H29B 0.5890 0.2049 0.6829 0.060 Uiso calc R 1 . .
C C30 0.6441(5) 0.3286(6) 0.5683(5) 0.0690(16) Uani d . 1 . .
H H30A 0.6626 0.3496 0.6222 0.104 Uiso calc R 1 A .
H H30B 0.6129 0.4052 0.4914 0.104 Uiso calc R 1 . .
H H30C 0.7131 0.2600 0.5674 0.104 Uiso calc R 1 . .

loop_
_atom_site_aniso_label
_atom_site_aniso_U_11
_atom_site_aniso_U_22
_atom_site_aniso_U_33
_atom_site_aniso_U_12
_atom_site_aniso_U_13
_atom_site_aniso_U_23
Sn1 0.02598(14) 0.01702(12) 0.02233(11) -0.00603(10) 0.00790(9) -0.00531(9)
Sn2 0.01735(12) 0.01475(11) 0.02208(11) -0.00367(9) 0.00397(8) -0.00608(9)
Cl1 0.0452(7) 0.0433(6) 0.0618(7) -0.0249(5) 0.0171(5) -0.0200(5)
Cl2 0.0470(6) 0.0276(5) 0.0531(6) -0.0130(5) -0.0125(5) -0.0114(4)
O1 0.059(3) 0.046(2) 0.096(3) -0.0268(19) 0.006(2) -0.033(2)
O2 0.089(3) 0.0323(18) 0.083(2) -0.0214(19) 0.030(2) -0.0339(18)
O3 0.0316(14) 0.0201(12) 0.0299(12) -0.0086(11) 0.0138(11) -0.0105(10)
O4 0.0492(19) 0.0256(14) 0.0357(14) -0.0124(13) 0.0218(13) -0.0077(12)
O5 0.073(2) 0.0277(16) 0.0622(19) -0.0247(17) 0.0286(18) -0.0247(15)
O6 0.060(2) 0.0399(18) 0.0489(17) -0.0293(17) 0.0091(16) -0.0157(14)
O7 0.0254(18) 0.0201(16) 0.0292(16) -0.0034(14) 0.0057(14) -0.0015(13)
O8 0.031(2) 0.0191(16) 0.058(2) -0.0043(15) 0.0182(19) -0.0062(15)
O9 0.0209(12) 0.0162(11) 0.0206(10) -0.0050(10) 0.0066(9) -0.0060(9)
N1 0.059(3) 0.0302(19) 0.049(2) -0.0149(19) 0.0126(19) -0.0232(17)
N2 0.054(2) 0.0283(18) 0.0324(16) -0.0211(18) 0.0166(16) -0.0131(14)
C1 0.037(2) 0.0272(19) 0.0284(17) -0.0098(17) 0.0084(16) -0.0135(15)
C2 0.039(2) 0.0267(19) 0.0314(18) -0.0096(18) 0.0121(17) -0.0160(16)
C3 0.047(3) 0.027(2) 0.0331(19) -0.0051(19) 0.0111(18) -0.0123(17)
C4 0.035(2) 0.037(2) 0.036(2) -0.0111(19) 0.0154(18) -0.0134(18)
C5 0.035(2) 0.030(2) 0.0330(18) -0.0126(18) 0.0162(17) -0.0132(16)
C6 0.038(2) 0.0242(18) 0.0228(16) -0.0112(17) 0.0133(15) -0.0101(14)
C7 0.032(2) 0.0252(18) 0.0298(17) -0.0116(16) 0.0127(15) -0.0131(15)
C8 0.039(3) 0.045(4) 0.029(2) -0.011(3) 0.002(2) -0.011(3)
C9 0.072(4) 0.045(3) 0.057(3) -0.015(3) -0.011(3) -0.023(3)
C10 0.078(6) 0.072(5) 0.063(4) -0.022(4) -0.008(4) -0.041(4)
C11 0.080(6) 0.087(6) 0.049(4) -0.051(5) -0.015(4) -0.011(4)
C12 0.055(3) 0.046(3) 0.052(4) -0.038(3) 0.028(3) -0.030(3)
C13 0.092(5) 0.054(4) 0.062(4) -0.050(4) 0.053(4) -0.035(3)
C14 0.054(4) 0.048(4) 0.104(5) -0.028(3) 0.024(4) -0.020(4)
C15 0.106(6) 0.052(4) 0.062(4) -0.045(4) 0.019(4) -0.025(3)
C16 0.0274(19) 0.0237(18) 0.0250(16) -0.0073(15) 0.0105(14) -0.0109(14)
C17 0.046(2) 0.0230(18) 0.0264(16) -0.0170(18) 0.0154(16) -0.0126(15)
C18 0.040(2) 0.0186(18) 0.0293(18) -0.0042(17) 0.0025(16) -0.0042(15)
C19 0.033(2) 0.0222(18) 0.0326(18) -0.0020(17) -0.0042(16) -0.0067(16)
C20 0.038(2) 0.0209(18) 0.0273(17) -0.0082(16) 0.0013(16) -0.0095(15)
C21 0.0245(18) 0.0170(16) 0.0227(15) -0.0032(14) 0.0071(13) -0.0087(13)
C22 0.0243(19) 0.0186(16) 0.0302(17) -0.0070(15) 0.0021(14) -0.0106(14)
C23 0.016(2) 0.034(3) 0.034(3) -0.009(2) -0.0011(19) -0.011(2)
C24 0.038(3) 0.036(3) 0.037(2) -0.018(2) 0.002(2) -0.017(2)
C25 0.048(3) 0.040(3) 0.049(3) -0.018(3) -0.001(3) -0.023(3)
C26 0.049(4) 0.062(4) 0.079(4) -0.018(3) -0.004(3) -0.042(4)
C27 0.043(2) 0.0291(19) 0.0353(19) -0.0196(18) 0.0137(17) -0.0191(16)
C28 0.034(2) 0.033(2) 0.045(2) -0.0165(18) 0.0125(17) -0.0234(18)
C29 0.058(3) 0.054(3) 0.056(3) -0.033(3) 0.014(2) -0.035(2)
C30 0.065(4) 0.073(4) 0.093(4) -0.045(3) 0.011(3) -0.049(3)

loop_
_atom_type_symbol
_atom_type_description
_atom_type_scat_dispersion_real
_atom_type_scat_dispersion_imag
_atom_type_scat_source
C C 0.0033 0.0016 'International Tables Vol C Tables 4.2.6.8 and 6.1.1.4'
H H 0.0000 0.0000 'International Tables Vol C Tables 4.2.6.8 and 6.1.1.4'
N N 0.0061 0.0033 'International Tables Vol C Tables 4.2.6.8 and 6.1.1.4'
O O 0.0106 0.0060 'International Tables Vol C Tables 4.2.6.8 and 6.1.1.4'
Cl Cl 0.1484 0.1585 'International Tables Vol C Tables 4.2.6.8 and 6.1.1.4'
Sn Sn -0.6537 1.4246 'International Tables Vol C Tables 4.2.6.8 and 6.1.1.4'

loop_
_geom_angle_atom_site_label_1
_geom_angle_atom_site_label_2
_geom_angle_atom_site_label_3
_geom_angle_site_symmetry_1
_geom_angle_site_symmetry_3
_geom_angle
_geom_angle_publ_flag
O9 Sn1 C12X . . 117(2) ?
O9 Sn1 C8 . . 110.57(17) ?
C12X Sn1 C8 . . 130.4(18) ?
O9 Sn1 C12 . . 113.6(3) ?
C12X Sn1 C12 . . 3(3) ?
C8 Sn1 C12 . . 133.3(4) ?
O9 Sn1 O3 . . 80.20(9) ?
C12X Sn1 O3 . . 99(4) ?
C8 Sn1 O3 . . 103.1(2) ?
C12 Sn1 O3 . . 98.5(6) ?
O9 Sn1 C8X . . 107.7(5) ?
C12X Sn1 C8X . . 135(2) ?
C8 Sn1 C8X . . 19.6(5) ?
C12 Sn1 C8X . . 138.4(6) ?
O3 Sn1 C8X . . 83.5(6) ?
O9 Sn1 O8X . . 90.3(4) ?
C12X Sn1 O8X . . 99(4) ?
C8 Sn1 O8X . . 66.0(6) ?
C12 Sn1 O8X . . 99.1(8) ?
O3 Sn1 O8X . . 162.1(6) ?
C8X Sn1 O8X . . 85.0(8) ?
O9 Sn1 O8 . . 89.69(10) ?
C12X Sn1 O8 . . 81(4) ?
C8 Sn1 O8 . . 85.2(3) ?
C12 Sn1 O8 . . 80.7(6) ?
O3 Sn1 O8 . . 168.65(13) ?
C8X Sn1 O8 . . 104.7(6) ?
O8X Sn1 O8 . . 20.4(5) ?
O9 Sn2 C23X . . 107.8(9) ?
O9 Sn2 C27 . . 108.23(13) ?
C23X Sn2 C27 . . 139.5(10) ?
O9 Sn2 C23 . . 109.92(18) ?
C23X Sn2 C23 . . 12.5(6) ?
C27 Sn2 C23 . . 141.4(2) ?
O9 Sn2 O9 . 2_656 76.18(9) ?
C23X Sn2 O9 . 2_656 106.8(7) ?
C27 Sn2 O9 . 2_656 99.21(12) ?
C23 Sn2 O9 . 2_656 95.09(18) ?
O9 Sn2 O7 . . 91.26(10) ?
C23X Sn2 O7 . . 72.3(6) ?
C27 Sn2 O7 . . 89.01(18) ?
C23 Sn2 O7 . . 84.7(2) ?
O9 Sn2 O7 2_656 . 166.62(11) ?
O9 Sn2 O7X . . 91.2(5) ?
C23X Sn2 O7X . . 87.7(9) ?
C27 Sn2 O7X . . 73.7(6) ?
C23 Sn2 O7X . . 99.9(7) ?
O9 Sn2 O7X 2_656 . 163.1(6) ?
O7 Sn2 O7X . . 16.1(5) ?
C7 O3 Sn1 . . 109.3(2) ?
C22 O7 Sn2 . . 132.3(3) ?
C22 O8 Sn1 . . 133.2(3) ?
C22 O7X Sn2 . . 130.3(15) ?
C22 O8X Sn1 . . 131.3(12) ?
Sn1 O9 Sn2 . . 135.82(11) ?
Sn1 O9 Sn2 . 2_656 120.19(11) ?
Sn2 O9 Sn2 . 2_656 103.82(9) ?
O2 N1 O1 . . 123.7(4) ?
O2 N1 C2 . . 119.0(4) ?
O1 N1 C2 . . 117.2(4) ?
O6 N2 O5 . . 125.0(4) ?
O6 N2 C17 . . 118.0(3) ?
O5 N2 C17 . . 116.9(4) ?
C2 C1 C6 . . 118.9(4) ?
C2 C1 H1A . . 120.6 ?
C6 C1 H1A . . 120.6 ?
C3 C2 C1 . . 123.0(4) ?
C3 C2 N1 . . 119.3(4) ?
C1 C2 N1 . . 117.8(4) ?
C2 C3 C4 . . 118.6(4) ?
C2 C3 H3A . . 120.7 ?
C4 C3 H3A . . 120.7 ?
C3 C4 C5 . . 120.0(4) ?
C3 C4 H4A . . 120.0 ?
C5 C4 H4A . . 120.0 ?
C4 C5 C6 . . 121.7(4) ?
C4 C5 Cl1 . . 118.0(3) ?
C6 C5 Cl1 . . 120.3(3) ?
C1 C6 C5 . . 117.9(4) ?
C1 C6 C7 . . 118.7(4) ?
C5 C6 C7 . . 123.3(3) ?
O4 C7 O3 . . 123.3(4) ?
O4 C7 C6 . . 122.0(3) ?
O3 C7 C6 . . 114.7(3) ?
C9 C8 Sn1 . . 117.2(4) ?
C9 C8 H8A . . 108.0 ?
Sn1 C8 H8A . . 108.0 ?
C9 C8 H8B . . 108.0 ?
Sn1 C8 H8B . . 108.0 ?
H8A C8 H8B . . 107.3 ?
C8 C9 C10 . . 113.5(5) ?
C8 C9 H9A . . 108.9 ?
C10 C9 H9A . . 108.9 ?
C8 C9 H9B . . 108.9 ?
C10 C9 H9B . . 108.9 ?
H9A C9 H9B . . 107.7 ?
C11 C10 C9 . . 114.8(7) ?
C11 C10 H10A . . 108.6 ?
C9 C10 H10A . . 108.6 ?
C11 C10 H10B . . 108.6 ?
C9 C10 H10B . . 108.6 ?
H10A C10 H10B . . 107.5 ?
C10 C11 H11A . . 109.5 ?
C10 C11 H11B . . 109.5 ?
H11A C11 H11B . . 109.5 ?
C10 C11 H11C . . 109.5 ?
H11A C11 H11C . . 109.5 ?
H11B C11 H11C . . 109.5 ?
C9X C8X Sn1 . . 114.2(13) ?
C9X C8X H8XA . . 108.7 ?
Sn1 C8X H8XA . . 108.7 ?
C9X C8X H8XB . . 108.7 ?
Sn1 C8X H8XB . . 108.7 ?
H8XA C8X H8XB . . 107.6 ?
C8X C9X C10X . . 116.5(17) ?
C8X C9X H9XA . . 108.2 ?
C10X C9X H9XA . . 108.2 ?
C8X C9X H9XB . . 108.2 ?
C10X C9X H9XB . . 108.2 ?
H9XA C9X H9XB . . 107.3 ?
C11X C10X C9X . . 118(2) ?
C11X C10X H10C . . 107.9 ?
C9X C10X H10C . . 107.9 ?
C11X C10X H10D . . 107.9 ?
C9X C10X H10D . . 107.9 ?
H10C C10X H10D . . 107.2 ?
C10X C11X H11D . . 109.5 ?
C10X C11X H11E . . 109.5 ?
H11D C11X H11E . . 109.5 ?
C10X C11X H11F . . 109.5 ?
H11D C11X H11F . . 109.5 ?
H11E C11X H11F . . 109.5 ?
C13 C12 Sn1 . . 112.5(6) ?
C13 C12 H12A . . 109.1 ?
Sn1 C12 H12A . . 109.1 ?
C13 C12 H12B . . 109.1 ?
Sn1 C12 H12B . . 109.1 ?
H12A C12 H12B . . 107.8 ?
C14 C13 C12 . . 115.4(8) ?
C14 C13 H13A . . 108.4 ?
C12 C13 H13A . . 108.4 ?
C14 C13 H13B . . 108.4 ?
C12 C13 H13B . . 108.4 ?
H13A C13 H13B . . 107.5 ?
C15 C14 C13 . . 113.9(7) ?
C15 C14 H14A . . 108.8 ?
C13 C14 H14A . . 108.8 ?
C15 C14 H14B . . 108.8 ?
C13 C14 H14B . . 108.8 ?
H14A C14 H14B . . 107.7 ?
C14 C15 H15A . . 109.5 ?
C14 C15 H15B . . 109.5 ?
H15A C15 H15B . . 109.5 ?
C14 C15 H15C . . 109.5 ?
H15A C15 H15C . . 109.5 ?
H15B C15 H15C . . 109.5 ?
C13X C12X Sn1 . . 112(3) ?
C13X C12X H12C . . 109.2 ?
Sn1 C12X H12C . . 109.2 ?
C13X C12X H12D . . 109.2 ?
Sn1 C12X H12D . . 109.2 ?
H12C C12X H12D . . 107.9 ?
C14X C13X C12X . . 113(2) ?
C14X C13X H13C . . 108.9 ?
C12X C13X H13C . . 108.9 ?
C14X C13X H13D . . 108.9 ?
C12X C13X H13D . . 108.9 ?
H13C C13X H13D . . 107.7 ?
C15X C14X C13X . . 113(2) ?
C15X C14X H14C . . 109.0 ?
C13X C14X H14C . . 109.0 ?
C15X C14X H14D . . 109.0 ?
C13X C14X H14D . . 109.0 ?
H14C C14X H14D . . 107.8 ?
C14X C15X H15D . . 109.5 ?
C14X C15X H15E . . 109.5 ?
H15D C15X H15E . . 109.5 ?
C14X C15X H15F . . 109.5 ?
H15D C15X H15F . . 109.5 ?
H15E C15X H15F . . 109.5 ?
C17 C16 C21 . . 119.5(3) ?
C17 C16 H16A . . 120.3 ?
C21 C16 H16A . . 120.3 ?
C16 C17 C18 . . 122.7(3) ?
C16 C17 N2 . . 119.0(4) ?
C18 C17 N2 . . 118.3(3) ?
C19 C18 C17 . . 118.3(3) ?
C19 C18 H18A . . 120.9 ?
C17 C18 H18A . . 120.9 ?
C18 C19 C20 . . 119.7(4) ?
C18 C19 H19A . . 120.2 ?
C20 C19 H19A . . 120.2 ?
C21 C20 C19 . . 121.7(3) ?
C21 C20 Cl2 . . 120.4(3) ?
C19 C20 Cl2 . . 117.9(3) ?
C20 C21 C16 . . 118.2(3) ?
C20 C21 C22 . . 123.4(3) ?
C16 C21 C22 . . 118.3(3) ?
O7X C22 O8 . . 115.2(11) ?
O8 C22 O7 . . 125.7(3) ?
O7X C22 O8X . . 128.2(13) ?
O7 C22 O8X . . 116.0(9) ?
O7X C22 C21 . . 115.8(10) ?
O8 C22 C21 . . 116.7(3) ?
O7 C22 C21 . . 117.3(3) ?
O8X C22 C21 . . 115.9(8) ?
C24 C23 Sn2 . . 114.0(4) ?
C24 C23 H23A . . 108.7 ?
Sn2 C23 H23A . . 108.7 ?
C24 C23 H23B . . 108.7 ?
Sn2 C23 H23B . . 108.7 ?
H23A C23 H23B . . 107.6 ?
C23 C24 C25 . . 114.2(4) ?
C23 C24 H24A . . 108.7 ?
C25 C24 H24A . . 108.7 ?
C23 C24 H24B . . 108.7 ?
C25 C24 H24B . . 108.7 ?
H24A C24 H24B . . 107.6 ?
C26 C25 C24 . . 112.4(5) ?
C26 C25 H25A . . 109.1 ?
C24 C25 H25A . . 109.1 ?
C26 C25 H25B . . 109.1 ?
C24 C25 H25B . . 109.1 ?
H25A C25 H25B . . 107.9 ?
C25 C26 H26A . . 109.5 ?
C25 C26 H26B . . 109.5 ?
H26A C26 H26B . . 109.5 ?
C25 C26 H26C . . 109.5 ?
H26A C26 H26C . . 109.5 ?
H26B C26 H26C . . 109.5 ?
C24X C23X Sn2 . . 121.6(12) ?
C24X C23X H23C . . 106.9 ?
Sn2 C23X H23C . . 106.9 ?
C24X C23X H23D . . 106.9 ?
Sn2 C23X H23D . . 106.9 ?
H23C C23X H23D . . 106.7 ?
C23X C24X C25X . . 114.7(13) ?
C23X C24X H24C . . 108.6 ?
C25X C24X H24C . . 108.6 ?
C23X C24X H24D . . 108.6 ?
C25X C24X H24D . . 108.6 ?
H24C C24X H24D . . 107.6 ?
C26X C25X C24X . . 113.1(17) ?
C26X C25X H25C . . 108.9 ?
C24X C25X H25C . . 108.9 ?
C26X C25X H25D . . 108.9 ?
C24X C25X H25D . . 108.9 ?
H25C C25X H25D . . 107.8 ?
C26X C26X C25X 2_556 . 149(4) ?
C26X C26X H26D 2_556 . 94.5 ?
C25X C26X H26D . . 109.4 ?
C26X C26X H26E 2_556 . 79.5 ?
C25X C26X H26E . . 109.6 ?
H26D C26X H26E . . 109.5 ?
C25X C26X H26F . . 109.4 ?
H26D C26X H26F . . 109.5 ?
H26E C26X H26F . . 109.5 ?
C28 C27 Sn2 . . 116.0(3) ?
C28 C27 H27A . . 108.3 ?
Sn2 C27 H27A . . 108.3 ?
C28 C27 H27B . . 108.3 ?
Sn2 C27 H27B . . 108.3 ?
H27A C27 H27B . . 107.4 ?
C29 C28 C27 . . 111.9(3) ?
C29 C28 H28A . . 109.2 ?
C27 C28 H28A . . 109.2 ?
C29 C28 H28B . . 109.2 ?
C27 C28 H28B . . 109.2 ?
H28A C28 H28B . . 107.9 ?
C30 C29 C28 . . 114.2(4) ?
C30 C29 H29A . . 108.7 ?
C28 C29 H29A . . 108.7 ?
C30 C29 H29B . . 108.7 ?
C28 C29 H29B . . 108.7 ?
H29A C29 H29B . . 107.6 ?
C29 C30 H30A . . 109.5 ?
C29 C30 H30B . . 109.5 ?
H30A C30 H30B . . 109.5 ?
C29 C30 H30C . . 109.5 ?
H30A C30 H30C . . 109.5 ?
H30B C30 H30C . . 109.5 ?

loop_
_geom_bond_atom_site_label_1
_geom_bond_atom_site_label_2
_geom_bond_site_symmetry_2
_geom_bond_distance
_geom_bond_publ_flag
Sn1 O9 . 2.034(2) ?
Sn1 C12X . 2.096(10) ?
Sn1 C8 . 2.098(5) ?
Sn1 C12 . 2.116(5) ?
Sn1 O3 . 2.177(2) ?
Sn1 C8X . 2.180(19) ?
Sn1 O8X . 2.289(19) ?
Sn1 O8 . 2.299(3) ?
Sn2 O9 . 2.044(2) ?
Sn2 C23X . 2.088(10) ?
Sn2 C27 . 2.121(3) ?
Sn2 C23 . 2.131(4) ?
Sn2 O9 2_656 2.164(2) ?
Sn2 O7 . 2.296(3) ?
Sn2 O7X . 2.35(2) ?
Cl1 C5 . 1.728(4) ?
Cl2 C20 . 1.733(4) ?
O1 N1 . 1.257(5) ?
O2 N1 . 1.202(5) ?
O3 C7 . 1.309(4) ?
O4 C7 . 1.217(4) ?
O5 N2 . 1.246(5) ?
O6 N2 . 1.208(5) ?
O7 C22 . 1.255(5) ?
O8 C22 . 1.243(5) ?
O7X C22 . 1.22(2) ?
O8X C22 . 1.279(19) ?
O9 Sn2 2_656 2.164(2) ?
N1 C2 . 1.474(5) ?
N2 C17 . 1.472(5) ?
C1 C2 . 1.393(5) ?
C1 C6 . 1.394(5) ?
C1 H1A . 0.9300 ?
C2 C3 . 1.369(6) ?
C3 C4 . 1.376(6) ?
C3 H3A . 0.9300 ?
C4 C5 . 1.388(6) ?
C4 H4A . 0.9300 ?
C5 C6 . 1.402(6) ?
C6 C7 . 1.496(5) ?
C8 C9 . 1.478(8) ?
C8 H8A . 0.9700 ?
C8 H8B . 0.9700 ?
C9 C10 . 1.546(8) ?
C9 H9A . 0.9700 ?
C9 H9B . 0.9700 ?
C10 C11 . 1.500(11) ?
C10 H10A . 0.9700 ?
C10 H10B . 0.9700 ?
C11 H11A . 0.9600 ?
C11 H11B . 0.9600 ?
C11 H11C . 0.9600 ?
C8X C9X . 1.487(9) ?
C8X H8XA . 0.9700 ?
C8X H8XB . 0.9700 ?
C9X C10X . 1.512(9) ?
C9X H9XA . 0.9700 ?
C9X H9XB . 0.9700 ?
C10X C11X . 1.499(9) ?
C10X H10C . 0.9700 ?
C10X H10D . 0.9700 ?
C11X H11D . 0.9600 ?
C11X H11E . 0.9600 ?
C11X H11F . 0.9600 ?
C12 C13 . 1.543(7) ?
C12 H12A . 0.9700 ?
C12 H12B . 0.9700 ?
C13 C14 . 1.507(9) ?
C13 H13A . 0.9700 ?
C13 H13B . 0.9700 ?
C14 C15 . 1.497(10) ?
C14 H14A . 0.9700 ?
C14 H14B . 0.9700 ?
C15 H15A . 0.9600 ?
C15 H15B . 0.9600 ?
C15 H15C . 0.9600 ?
C12X C13X . 1.513(9) ?
C12X H12C . 0.9700 ?
C12X H12D . 0.9700 ?
C13X C14X . 1.504(9) ?
C13X H13C . 0.9700 ?
C13X H13D . 0.9700 ?
C14X C15X . 1.498(9) ?
C14X H14C . 0.9700 ?
C14X H14D . 0.9700 ?
C15X H15D . 0.9600 ?
C15X H15E . 0.9600 ?
C15X H15F . 0.9600 ?
C16 C17 . 1.364(5) ?
C16 C21 . 1.398(5) ?
C16 H16A . 0.9300 ?
C17 C18 . 1.391(6) ?
C18 C19 . 1.378(6) ?
C18 H18A . 0.9300 ?
C19 C20 . 1.393(5) ?
C19 H19A . 0.9300 ?
C20 C21 . 1.389(5) ?
C21 C22 . 1.503(5) ?
C23 C24 . 1.517(7) ?
C23 H23A . 0.9700 ?
C23 H23B . 0.9700 ?
C24 C25 . 1.519(7) ?
C24 H24A . 0.9700 ?
C24 H24B . 0.9700 ?
C25 C26 . 1.495(8) ?
C25 H25A . 0.9700 ?
C25 H25B . 0.9700 ?
C26 H26A . 0.9600 ?
C26 H26B . 0.9600 ?
C26 H26C . 0.9600 ?
C23X C24X . 1.502(9) ?
C23X H23C . 0.9700 ?
C23X H23D . 0.9700 ?
C24X C25X . 1.505(9) ?
C24X H24C . 0.9700 ?
C24X H24D . 0.9700 ?
C25X C26X . 1.493(9) ?
C25X H25C . 0.9700 ?
C25X H25D . 0.9700 ?
C26X C26X 2_556 1.31(5) ?
C26X H26D . 0.9601 ?
C26X H26E . 0.9600 ?
C26X H26F . 0.9600 ?
C27 C28 . 1.532(5) ?
C27 H27A . 0.9700 ?
C27 H27B . 0.9700 ?
C28 C29 . 1.518(5) ?
C28 H28A . 0.9700 ?
C28 H28B . 0.9700 ?
C29 C30 . 1.504(7) ?
C29 H29A . 0.9700 ?
C29 H29B . 0.9700 ?
C30 H30A . 0.9600 ?
C30 H30B . 0.9600 ?
C30 H30C . 0.9600 ?

loop_
_geom_hbond_atom_site_label_D
_geom_hbond_atom_site_label_H
_geom_hbond_atom_site_label_A
_geom_hbond_site_symmetry_A
_geom_hbond_distance_DH
_geom_hbond_distance_HA
_geom_hbond_distance_DA
_geom_hbond_angle_DHA
_geom_hbond_publ_flag
C13 H13A Cg1 2_665 0.97 2.92 3.800(14) 151 yes

loop_
_geom_torsion_atom_site_label_1
_geom_torsion_atom_site_label_2
_geom_torsion_atom_site_label_3
_geom_torsion_atom_site_label_4
_geom_torsion_site_symmetry_1
_geom_torsion_site_symmetry_2
_geom_torsion_site_symmetry_3
_geom_torsion_site_symmetry_4
_geom_torsion
_geom_torsion_publ_flag
O9 Sn1 O3 C7 . . . . -173.6(2) ?
C12X Sn1 O3 C7 . . . . -58(2) ?
C8 Sn1 O3 C7 . . . . 77.4(3) ?
C12 Sn1 O3 C7 . . . . -60.9(4) ?
C8X Sn1 O3 C7 . . . . 77.1(5) ?
O8X Sn1 O3 C7 . . . . 127.5(15) ?
O8 Sn1 O3 C7 . . . . -146.3(8) ?
O9 Sn2 O7 C22 . . . . -28.3(5) ?
C23X Sn2 O7 C22 . . . . -136.7(11) ?
C27 Sn2 O7 C22 . . . . 79.9(5) ?
C23 Sn2 O7 C22 . . . . -138.2(6) ?
O9 Sn2 O7 C22 2_656 . . . -48.3(11) ?
O7X Sn2 O7 C22 . . . . 62(2) ?
O9 Sn1 O8 C22 . . . . -36.9(6) ?
C12X Sn1 O8 C22 . . . . -154(2) ?
C8 Sn1 O8 C22 . . . . 73.7(6) ?
C12 Sn1 O8 C22 . . . . -151.0(7) ?
O3 Sn1 O8 C22 . . . . -63.8(12) ?
C8X Sn1 O8 C22 . . . . 71.3(8) ?
O8X Sn1 O8 C22 . . . . 54.9(13) ?
O9 Sn2 O7X C22 . . . . 29(2) ?
C23X Sn2 O7X C22 . . . . -79(2) ?
C27 Sn2 O7X C22 . . . . 138(2) ?
C23 Sn2 O7X C22 . . . . -81(2) ?
O9 Sn2 O7X C22 2_656 . . . 71(3) ?
O7 Sn2 O7X C22 . . . . -61(2) ?
O9 Sn1 O8X C22 . . . . 37.7(19) ?
C12X Sn1 O8X C22 . . . . -79(3) ?
C8 Sn1 O8X C22 . . . . 150(2) ?
C12 Sn1 O8X C22 . . . . -76.3(19) ?
O3 Sn1 O8X C22 . . . . 95(3) ?
C8X Sn1 O8X C22 . . . . 145(2) ?
O8 Sn1 O8X C22 . . . . -50.5(15) ?
C12X Sn1 O9 Sn2 . . . . 88(4) ?
C8 Sn1 O9 Sn2 . . . . -76.8(3) ?
C12 Sn1 O9 Sn2 . . . . 87.8(7) ?
O3 Sn1 O9 Sn2 . . . . -177.14(18) ?
C8X Sn1 O9 Sn2 . . . . -97.3(6) ?
O8X Sn1 O9 Sn2 . . . . -12.4(6) ?
O8 Sn1 O9 Sn2 . . . . 8.0(2) ?
C12X Sn1 O9 Sn2 . . . 2_656 -87(4) ?
C8 Sn1 O9 Sn2 . . . 2_656 108.9(2) ?
C12 Sn1 O9 Sn2 . . . 2_656 -86.6(7) ?
O3 Sn1 O9 Sn2 . . . 2_656 8.54(11) ?
C8X Sn1 O9 Sn2 . . . 2_656 88.4(6) ?
O8X Sn1 O9 Sn2 . . . 2_656 173.3(6) ?
O8 Sn1 O9 Sn2 . . . 2_656 -166.29(19) ?
C23X Sn2 O9 Sn1 . . . . 81.5(7) ?
C27 Sn2 O9 Sn1 . . . . -79.64(19) ?
C23 Sn2 O9 Sn1 . . . . 94.6(2) ?
O9 Sn2 O9 Sn1 2_656 . . . -174.9(2) ?
O7 Sn2 O9 Sn1 . . . . 9.7(2) ?
O7X Sn2 O9 Sn1 . . . . -6.4(7) ?
C23X Sn2 O9 Sn2 . . . 2_656 -103.5(7) ?
C27 Sn2 O9 Sn2 . . . 2_656 95.31(13) ?
C23 Sn2 O9 Sn2 . . . 2_656 -90.46(19) ?
O9 Sn2 O9 Sn2 2_656 . . 2_656 0.0 ?
O7 Sn2 O9 Sn2 . . . 2_656 -175.32(17) ?
O7X Sn2 O9 Sn2 . . . 2_656 168.6(6) ?
C6 C1 C2 C3 . . . . 0.5(6) ?
C6 C1 C2 N1 . . . . 178.4(3) ?
O2 N1 C2 C3 . . . . -4.7(6) ?
O1 N1 C2 C3 . . . . 171.6(4) ?
O2 N1 C2 C1 . . . . 177.4(4) ?
O1 N1 C2 C1 . . . . -6.4(5) ?
C1 C2 C3 C4 . . . . 0.8(6) ?
N1 C2 C3 C4 . . . . -177.1(3) ?
C2 C3 C4 C5 . . . . -0.8(6) ?
C3 C4 C5 C6 . . . . -0.4(6) ?
C3 C4 C5 Cl1 . . . . 178.1(3) ?
C2 C1 C6 C5 . . . . -1.7(5) ?
C2 C1 C6 C7 . . . . 177.3(3) ?
C4 C5 C6 C1 . . . . 1.7(5) ?
Cl1 C5 C6 C1 . . . . -176.8(3) ?
C4 C5 C6 C7 . . . . -177.2(3) ?
Cl1 C5 C6 C7 . . . . 4.3(5) ?
Sn1 O3 C7 O4 . . . . -4.5(4) ?
Sn1 O3 C7 C6 . . . . 178.4(2) ?
C1 C6 C7 O4 . . . . -128.9(4) ?
C5 C6 C7 O4 . . . . 50.0(5) ?
C1 C6 C7 O3 . . . . 48.2(5) ?
C5 C6 C7 O3 . . . . -132.9(4) ?
O9 Sn1 C8 C9 . . . . -61.4(6) ?
C12X Sn1 C8 C9 . . . . 137(5) ?
C12 Sn1 C8 C9 . . . . 138.2(10) ?
O3 Sn1 C8 C9 . . . . 22.8(6) ?
C8X Sn1 C8 C9 . . . . 23.6(16) ?
O8X Sn1 C8 C9 . . . . -142.2(8) ?
O8 Sn1 C8 C9 . . . . -149.3(5) ?
Sn1 C8 C9 C10 . . . . 179.2(6) ?
C8 C9 C10 C11 . . . . -63.2(10) ?
O9 Sn1 C8X C9X . . . . 60.4(17) ?
C12X Sn1 C8X C9X . . . . -126(5) ?
C8 Sn1 C8X C9X . . . . -41.3(15) ?
C12 Sn1 C8X C9X . . . . -126.5(17) ?
O3 Sn1 C8X C9X . . . . 138.0(17) ?
O8X Sn1 C8X C9X . . . . -28.3(17) ?
O8 Sn1 C8X C9X . . . . -34.0(17) ?
Sn1 C8X C9X C10X . . . . -175(2) ?
C8X C9X C10X C11X . . . . -173(3) ?
O9 Sn1 C12 C13 . . . . -157.9(10) ?
C8 Sn1 C12 C13 . . . . 2.0(18) ?
O3 Sn1 C12 C13 . . . . 119.1(12) ?
C8X Sn1 C12 C13 . . . . 29(2) ?
O8X Sn1 C12 C13 . . . . -63.5(13) ?
O8 Sn1 C12 C13 . . . . -72.4(12) ?
Sn1 C12 C13 C14 . . . . 159.1(10) ?
C12 C13 C14 C15 . . . . -68.8(13) ?
O9 Sn1 C12X C13X . . . . -151(6) ?
C8 Sn1 C12X C13X . . . . 10(11) ?
O3 Sn1 C12X C13X . . . . 126(8) ?
C8X Sn1 C12X C13X . . . . 36(11) ?
O8X Sn1 C12X C13X . . . . -56(8) ?
O8 Sn1 C12X C13X . . . . -66(8) ?
Sn1 C12X C13X C14X . . . . -169(5) ?
C12X C13X C14X C15X . . . . -45(8) ?
C21 C16 C17 C18 . . . . -1.8(5) ?
C21 C16 C17 N2 . . . . 177.2(3) ?
O6 N2 C17 C16 . . . . 17.6(5) ?
O5 N2 C17 C16 . . . . -160.4(3) ?
O6 N2 C17 C18 . . . . -163.4(3) ?
O5 N2 C17 C18 . . . . 18.7(5) ?
C16 C17 C18 C19 . . . . 0.0(6) ?
N2 C17 C18 C19 . . . . -179.0(3) ?
C17 C18 C19 C20 . . . . 1.2(6) ?
C18 C19 C20 C21 . . . . -0.5(6) ?
C18 C19 C20 Cl2 . . . . 179.8(3) ?
C19 C20 C21 C16 . . . . -1.3(5) ?
Cl2 C20 C21 C16 . . . . 178.3(3) ?
C19 C20 C21 C22 . . . . 177.6(4) ?
Cl2 C20 C21 C22 . . . . -2.8(5) ?
C17 C16 C21 C20 . . . . 2.4(5) ?
C17 C16 C21 C22 . . . . -176.6(3) ?
Sn2 O7X C22 O8 . . . . -57(2) ?
Sn2 O7X C22 O7 . . . . 61.2(19) ?
Sn2 O7X C22 O8X . . . . -15(3) ?
Sn2 O7X C22 C21 . . . . 161.8(13) ?
Sn1 O8 C22 O7X . . . . 63.8(12) ?
Sn1 O8 C22 O7 . . . . 30.4(7) ?
Sn1 O8 C22 O8X . . . . -56.8(13) ?
Sn1 O8 C22 C21 . . . . -155.4(4) ?
Sn2 O7 C22 O7X . . . . -67(2) ?
Sn2 O7 C22 O8 . . . . 11.7(7) ?
Sn2 O7 C22 O8X . . . . 54.4(10) ?
Sn2 O7 C22 C21 . . . . -162.5(3) ?
Sn1 O8X C22 O7X . . . . -27(2) ?
Sn1 O8X C22 O8 . . . . 54.7(14) ?
Sn1 O8X C22 O7 . . . . -61(2) ?
Sn1 O8X C22 C21 . . . . 155.6(12) ?
C20 C21 C22 O7X . . . . -88.0(15) ?
C16 C21 C22 O7X . . . . 91.0(14) ?
C20 C21 C22 O8 . . . . 131.5(5) ?
C16 C21 C22 O8 . . . . -49.6(5) ?
C20 C21 C22 O7 . . . . -53.8(6) ?
C16 C21 C22 O7 . . . . 125.2(4) ?
C20 C21 C22 O8X . . . . 89.3(13) ?
C16 C21 C22 O8X . . . . -91.7(13) ?
O9 Sn2 C23 C24 . . . . -21.1(5) ?
C23X Sn2 C23 C24 . . . . 61(5) ?
C27 Sn2 C23 C24 . . . . 150.1(3) ?
O9 Sn2 C23 C24 2_656 . . . -98.2(4) ?
O7 Sn2 C23 C24 . . . . 68.4(4) ?
O7X Sn2 C23 C24 . . . . 73.9(7) ?
Sn2 C23 C24 C25 . . . . 172.0(4) ?
C23 C24 C25 C26 . . . . 67.0(7) ?
O9 Sn2 C23X C24X . . . . 115(2) ?
C27 Sn2 C23X C24X . . . . -93(2) ?
C23 Sn2 C23X C24X . . . . 13(3) ?
O9 Sn2 C23X C24X 2_656 . . . 34(3) ?
O7 Sn2 C23X C24X . . . . -160(3) ?
O7X Sn2 C23X C24X . . . . -155(3) ?
Sn2 C23X C24X C25X . . . . -169.8(19) ?
C23X C24X C25X C26X . . . . -170(3) ?
C24X C25X C26X C26X . . . 2_556 42(10) ?
O9 Sn2 C27 C28 . . . . 18.4(3) ?
C23X Sn2 C27 C28 . . . . -133.4(9) ?
C23 Sn2 C27 C28 . . . . -152.9(3) ?
O9 Sn2 C27 C28 2_656 . . . 96.7(3) ?
O7 Sn2 C27 C28 . . . . -72.6(3) ?
O7X Sn2 C27 C28 . . . . -67.5(6) ?
Sn2 C27 C28 C29 . . . . -169.1(3) ?
C27 C28 C29 C30 . . . . -176.7(4) ?
